data_7703660
loop_
_publ_author_name
'Feng, Yuquan'
'Li, Zhenke'
'Zhong, Zhiguo'
'Wang, Hongwei'
'Qiu, Dongfang'

_publ_section_title
;
 CsBP<sub>2</sub>O<sub>6</sub>(OH)<sub>2</sub>: a second-order NLO
 material with a unique borophosphate anionic partial structure and strong
 SHG effect.
;
_journal_issue 5
_journal_name_full 'Dalton transactions (Cambridge, England : 2003)'
_journal_page_first 1388
_journal_page_last 1392
_journal_paper_doi 10.1039/c9dt04358f
_journal_volume 49
_journal_year 2020
_chemical_formula_sum 'B Cs H2 O8 P2'
_chemical_formula_weight 335.68
_space_group_IT_number 33
_space_group_name_Hall 'P 2c -2n'
_space_group_name_H-M_alt 'P n a 21'
_symmetry_cell_setting orthorhombic
_symmetry_space_group_name_H-M 'P n a 21'
_atom_sites_solution_hydrogens geom
_atom_sites_solution_primary direct
_atom_sites_solution_secondary difmap
_audit_creation_method SHELXL-97
_audit_update_record
;
2019-12-13 deposited with the CCDC.	2020-01-08 downloaded from the CCDC.
;
_cell_angle_alpha 90.00
_cell_angle_beta 90.00
_cell_angle_gamma 90.00
_cell_formula_units_Z 4
_cell_length_a 11.5468(4)
_cell_length_b 13.4262(3)
_cell_length_c 4.47850(10)
_cell_measurement_reflns_used 5730
_cell_measurement_temperature 100(2)
_cell_measurement_theta_max 28.27
_cell_measurement_theta_min 2.33
_cell_volume 694.30(3)
_computing_cell_refinement 'Bruker SMART'
_computing_data_collection 'Bruker SMART'
_computing_data_reduction 'Bruker SAINT'
_computing_molecular_graphics 'Bruker SHELXTL'
_computing_publication_material 'Bruker SHELXTL'
_computing_structure_refinement 'Bruker SHELXTL'
_computing_structure_solution 'Bruker SHELXTL'
_diffrn_ambient_temperature 100(2)
_diffrn_measured_fraction_theta_full 0.980
_diffrn_measured_fraction_theta_max 0.980
_diffrn_measurement_device_type 'CCD area detector'
_diffrn_measurement_method 'phi and omega scans'
_diffrn_radiation_monochromator graphite
_diffrn_radiation_source 'fine-focus sealed tube'
_diffrn_radiation_type MoK\a
_diffrn_radiation_wavelength 0.71073
_diffrn_reflns_av_R_equivalents 0.0253
_diffrn_reflns_av_sigmaI/netI 0.0280
_diffrn_reflns_limit_h_max 15
_diffrn_reflns_limit_h_min -15
_diffrn_reflns_limit_k_max 15
_diffrn_reflns_limit_k_min -17
_diffrn_reflns_limit_l_max 5
_diffrn_reflns_limit_l_min -5
_diffrn_reflns_number 6311
_diffrn_reflns_theta_full 27.99
_diffrn_reflns_theta_max 27.99
_diffrn_reflns_theta_min 3.53
_exptl_absorpt_coefficient_mu 5.800
_exptl_absorpt_correction_T_max 0.4216
_exptl_absorpt_correction_T_min 0.3139
_exptl_absorpt_correction_type multi-scan
_exptl_absorpt_process_details SADABS
_exptl_crystal_colour colorless
_exptl_crystal_density_diffrn 3.211
_exptl_crystal_density_method 'not measured'
_exptl_crystal_description block
_exptl_crystal_F_000 624
_exptl_crystal_size_max 0.26
_exptl_crystal_size_mid 0.20
_exptl_crystal_size_min 0.18
_refine_diff_density_max 1.007
_refine_diff_density_min -1.103
_refine_diff_density_rms 0.134
_refine_ls_abs_structure_details 'Flack H D (1983), Acta Cryst. A39, 876-881'
_refine_ls_abs_structure_Flack 0.04(3)
_refine_ls_extinction_method none
_refine_ls_goodness_of_fit_ref 1.093
_refine_ls_matrix_type full
_refine_ls_number_parameters 117
_refine_ls_number_reflns 1628
_refine_ls_number_restraints 36
_refine_ls_restrained_S_all 1.230
_refine_ls_R_factor_all 0.0276
_refine_ls_R_factor_gt 0.0274
_refine_ls_shift/su_max 0.000
_refine_ls_shift/su_mean 0.000
_refine_ls_structure_factor_coef Fsqd
_refine_ls_weighting_details 'calc w=1/[\s^2^(Fo^2^)+(0.0117P)^2^+3.9701P] where P=(Fo^2^+2Fc^2^)/3'
_refine_ls_weighting_scheme calc
_refine_ls_wR_factor_gt 0.0622
_refine_ls_wR_factor_ref 0.0623
_reflns_number_gt 1614
_reflns_number_total 1628
_reflns_threshold_expression >2sigma(I)
_cod_data_source_file c9dt04358f2.cif
_cod_data_source_block a
_cod_depositor_comments
;
The following automatic conversions were performed:

data item '_exptl_absorpt_correction_type' value 'Multi-scan' was
changed to 'multi-scan' in accordance with the
/home/data/users/saulius/crontab/automatic-downloads/current/RSC/lib/dictionaries/cif_core.dic
dictionary named 'cif_core.dic' version 2.4.2 last updated on
2011-04-26.

data item '_symmetry_cell_setting' value 'Orthorhombic' was changed
to 'orthorhombic' in accordance with the
/home/data/users/saulius/crontab/automatic-downloads/current/RSC/lib/dictionaries/cif_core.dic
dictionary named 'cif_core.dic' version 2.4.2 last updated on
2011-04-26.

Automatic conversion script
Id: cif_fix_values 7556 2019-12-06 15:28:31Z antanas 
;
_cod_original_sg_symbol_H-M 'Pna2(1) '
_cod_database_code 7703660

loop_
_symmetry_equiv_pos_as_xyz
'x, y, z'
'-x, -y, z+1/2'
'x+1/2, -y+1/2, z'
'-x+1/2, y+1/2, z+1/2'

loop_
_atom_site_label
_atom_site_type_symbol
_atom_site_fract_x
_atom_site_fract_y
_atom_site_fract_z
_atom_site_U_iso_or_equiv
_atom_site_adp_type
_atom_site_occupancy
_atom_site_symmetry_multiplicity
_atom_site_calc_flag
_atom_site_refinement_flags
_atom_site_disorder_assembly
_atom_site_disorder_group
B1 B 0.6260(5) -0.0447(4) 0.1766(13) 0.0117(12) Uani 1 1 d U . .
Cs1 Cs 0.36675(3) 0.27952(2) 0.24827(14) 0.02130(11) Uani 1 1 d . . .
P1 P 0.39091(11) -0.07446(9) 0.1789(3) 0.0088(3) Uani 1 1 d . . .
P2 P 0.85003(15) -0.0877(2) 0.2650(8) 0.0470(6) Uani 1 1 d D . .
O1 O 0.3744(3) -0.0477(3) -0.1531(9) 0.0127(8) Uani 1 1 d U . .
O2 O 0.3668(3) 0.0218(3) 0.3561(9) 0.0131(8) Uani 1 1 d . . .
O3 O 0.3159(3) -0.1609(3) 0.2576(15) 0.0166(7) Uani 1 1 d . . .
H3 H 0.3567 -0.2124 0.2724 0.020 Uiso 1 1 calc R . .
O4 O 0.5197(3) -0.1047(2) 0.2288(12) 0.0123(6) Uani 1 1 d . . .
O5 O 0.7198(3) -0.1115(2) 0.2578(14) 0.0163(7) Uani 1 1 d . . .
O7 O 0.8734(12) -0.0101(10) 0.000(3) 0.035(3) Uani 0.50 1 d PDU . 1
O7' O 0.8980(10) -0.1239(13) -0.037(2) 0.058(4) Uani 0.50 1 d PD . 2
O8 O 0.8817(8) -0.0025(6) 0.474(3) 0.070(3) Uani 1 1 d DU . .
H8A H 0.8916 -0.0248 0.6478 0.070 Uiso 1 1 calc R . .
O6 O 0.8872(10) -0.1838(8) 0.479(3) 0.038(3) Uiso 0.50 1 d PD . .
O6' O 0.9268(6) -0.1721(5) 0.269(3) 0.0156(15) Uiso 0.50 1 d PD . .

loop_
_atom_site_aniso_label
_atom_site_aniso_U_11
_atom_site_aniso_U_22
_atom_site_aniso_U_33
_atom_site_aniso_U_23
_atom_site_aniso_U_13
_atom_site_aniso_U_12
B1 0.015(2) 0.011(2) 0.008(3) -0.0025(19) 0.000(2) 0.003(2)
Cs1 0.02937(18) 0.01767(16) 0.01685(17) 0.00202(18) 0.0007(3) 0.00356(13)
P1 0.0109(5) 0.0082(6) 0.0073(7) 0.0019(4) -0.0005(4) -0.0011(4)
P2 0.0195(7) 0.0835(15) 0.0380(12) -0.0286(17) -0.0055(11) 0.0109(8)
O1 0.0182(19) 0.0104(17) 0.0095(18) 0.0025(13) -0.0003(13) -0.0010(14)
O2 0.0199(19) 0.0134(18) 0.0059(16) 0.0015(13) -0.0031(14) 0.0041(15)
O3 0.0200(16) 0.0137(15) 0.0161(17) 0.002(2) -0.003(2) -0.0032(13)
O4 0.0158(14) 0.0101(14) 0.0109(16) 0.0027(17) 0.001(2) 0.0005(12)
O5 0.0182(16) 0.0116(15) 0.0190(18) -0.002(2) -0.009(2) 0.0044(12)
O7 0.024(6) 0.030(6) 0.050(6) 0.010(5) 0.000(4) 0.003(4)
O7' 0.024(6) 0.104(12) 0.047(8) 0.021(8) 0.018(5) 0.012(7)
O8 0.039(4) 0.035(4) 0.137(7) -0.026(5) -0.021(4) -0.006(3)

loop_
_atom_type_symbol
_atom_type_description
_atom_type_scat_dispersion_real
_atom_type_scat_dispersion_imag
_atom_type_scat_source
B B 0.0013 0.0007 'International Tables Vol C Tables 4.2.6.8 and 6.1.1.4'
Cs Cs -0.3680 2.1192 'International Tables Vol C Tables 4.2.6.8 and 6.1.1.4'
H H 0.0000 0.0000 'International Tables Vol C Tables 4.2.6.8 and 6.1.1.4'
O O 0.0106 0.0060 'International Tables Vol C Tables 4.2.6.8 and 6.1.1.4'
P P 0.1023 0.0942 'International Tables Vol C Tables 4.2.6.8 and 6.1.1.4'

loop_
_geom_angle_atom_site_label_1
_geom_angle_atom_site_label_2
_geom_angle_atom_site_label_3
_geom_angle
_geom_angle_site_symmetry_1
_geom_angle_site_symmetry_3
_geom_angle_publ_flag
O5 B1 O1 113.4(4) . 2_655 ?
O5 B1 O2 109.3(5) . 2_654 ?
O1 B1 O2 109.4(4) 2_655 2_654 ?
O5 B1 O4 104.0(4) . . ?
O1 B1 O4 112.1(4) 2_655 . ?
O2 B1 O4 108.3(4) 2_654 . ?
O5 B1 Cs1 65.5(3) . 2_654 ?
O1 B1 Cs1 178.9(4) 2_655 2_654 ?
O2 B1 Cs1 70.7(3) 2_654 2_654 ?
O4 B1 Cs1 68.8(3) . 2_654 ?
O6 Cs1 O3 107.4(2) 4_654 4_554 ?
O6 Cs1 O7' 43.2(3) 4_654 4_655 ?
O3 Cs1 O7' 133.1(3) 4_554 4_655 ?
O6 Cs1 O8 85.7(3) 4_654 3_455 ?
O3 Cs1 O8 91.12(17) 4_554 3_455 ?
O7' Cs1 O8 57.8(3) 4_655 3_455 ?
O6 Cs1 O3 146.4(3) 4_654 4 ?
O3 Cs1 O3 89.58(9) 4_554 4 ?
O7' Cs1 O3 104.3(3) 4_655 4 ?
O8 Cs1 O3 64.7(2) 3_455 4 ?
O6 Cs1 O6' 18.8(3) 4_654 4_654 ?
O3 Cs1 O6' 88.9(2) 4_554 4_654 ?
O7' Cs1 O6' 59.4(3) 4_655 4_654 ?
O8 Cs1 O6' 89.0(2) 3_455 4_654 ?
O3 Cs1 O6' 153.59(13) 4 4_654 ?
O6 Cs1 O7 72.5(3) 4_654 3_455 ?
O3 Cs1 O7 62.6(2) 4_554 3_455 ?
O7' Cs1 O7 72.3(4) 4_655 3_455 ?
O8 Cs1 O7 38.5(2) 3_455 3_455 ?
O3 Cs1 O7 91.2(2) 4 3_455 ?
O6' Cs1 O7 64.8(2) 4_654 3_455 ?
O6 Cs1 O5 97.3(3) 4_654 2_654 ?
O3 Cs1 O5 60.45(10) 4_554 2_654 ?
O7' Cs1 O5 138.0(3) 4_655 2_654 ?
O8 Cs1 O5 151.06(18) 3_455 2_654 ?
O3 Cs1 O5 116.37(10) 4 2_654 ?
O6' Cs1 O5 85.41(17) 4_654 2_654 ?
O7 Cs1 O5 115.1(2) 3_455 2_654 ?
O6 Cs1 O5 129.6(2) 4_654 2_655 ?
O3 Cs1 O5 116.43(11) 4_554 2_655 ?
O7' Cs1 O5 109.0(3) 4_655 2_655 ?
O8 Cs1 O5 115.7(2) 3_455 2_655 ?
O3 Cs1 O5 59.27(10) 4 2_655 ?
O6' Cs1 O5 142.66(14) 4_654 2_655 ?
O7 Cs1 O5 150.2(2) 3_455 2_655 ?
O5 Cs1 O5 84.44(8) 2_654 2_655 ?
O6 Cs1 O6' 66.2(3) 4_654 4_655 ?
O3 Cs1 O6' 154.20(13) 4_554 4_655 ?
O7' Cs1 O6' 27.1(3) 4_655 4_655 ?
O8 Cs1 O6' 63.98(18) 3_455 4_655 ?
O3 Cs1 O6' 85.7(2) 4 4_655 ?
O6' Cs1 O6' 84.32(14) 4_654 4_655 ?
O7 Cs1 O6' 92.1(3) 3_455 4_655 ?
O5 Cs1 O6' 143.06(13) 2_654 4_655 ?
O5 Cs1 O6' 82.58(17) 2_655 4_655 ?
O6 Cs1 O6 134.6(4) 4_654 2_654 ?
O3 Cs1 O6 43.6(2) 4_554 2_654 ?
O7' Cs1 O6 176.6(3) 4_655 2_654 ?
O8 Cs1 O6 121.0(2) 3_455 2_654 ?
O3 Cs1 O6 77.33(19) 4 2_654 ?
O6' Cs1 O6 117.9(3) 4_654 2_654 ?
O7 Cs1 O6 104.7(3) 3_455 2_654 ?
O5 Cs1 O6 41.39(17) 2_654 2_654 ?
O5 Cs1 O6 74.5(2) 2_655 2_654 ?
O6' Cs1 O6 156.2(3) 4_655 2_654 ?
O6 Cs1 O4 90.1(2) 4_654 2_655 ?
O3 Cs1 O4 149.79(9) 4_554 2_655 ?
O7' Cs1 O4 76.3(3) 4_655 2_655 ?
O8 Cs1 O4 115.08(18) 3_455 2_655 ?
O3 Cs1 O4 88.62(11) 4 2_655 ?
O6' Cs1 O4 105.52(15) 4_654 2_655 ?
O7 Cs1 O4 147.5(2) 3_455 2_655 ?
O5 Cs1 O4 93.74(9) 2_654 2_655 ?
O5 Cs1 O4 39.78(9) 2_655 2_655 ?
O6' Cs1 O4 55.54(13) 4_655 2_655 ?
O6 Cs1 O4 106.9(2) 2_654 2_655 ?
O3 P1 O1 109.8(3) . . ?
O3 P1 O2 115.2(3) . . ?
O1 P1 O2 106.2(2) . . ?
O3 P1 O4 108.6(2) . . ?
O1 P1 O4 108.5(3) . . ?
O2 P1 O4 108.5(2) . . ?
O3 P1 Cs1 46.3(2) . 4_544 ?
O1 P1 Cs1 64.09(15) . 4_544 ?
O2 P1 Cs1 121.18(16) . 4_544 ?
O4 P1 Cs1 130.05(16) . 4_544 ?
O6' P2 O8 115.8(5) . . ?
O6' P2 O5 116.0(3) . . ?
O8 P2 O5 113.8(4) . . ?
O6' P2 O7' 62.8(7) . . ?
O8 P2 O7' 133.7(8) . . ?
O5 P2 O7' 105.5(6) . . ?
O6' P2 O7 114.7(7) . . ?
O8 P2 O7 85.8(6) . . ?
O5 P2 O7 106.5(6) . . ?
O7' P2 O7 59.6(9) . . ?
O6' P2 O6 39.0(6) . . ?
O8 P2 O6 99.5(7) . . ?
O5 P2 O6 95.9(5) . . ?
O7' P2 O6 99.8(8) . . ?
O7 P2 O6 152.6(7) . . ?
O6' P2 Cs1 139.3(3) . 3 ?
O8 P2 Cs1 41.4(5) . 3 ?
O5 P2 Cs1 104.64(16) . 3 ?
O7' P2 Cs1 106.4(7) . 3 ?
O7 P2 Cs1 47.9(6) . 3 ?
O6 P2 Cs1 140.6(5) . 3 ?
O6' P2 Cs1 82.9(4) . 2_655 ?
O8 P2 Cs1 106.7(5) . 2_655 ?
O5 P2 Cs1 45.5(2) . 2_655 ?
O7' P2 Cs1 118.3(6) . 2_655 ?
O7 P2 Cs1 151.9(5) . 2_655 ?
O6 P2 Cs1 51.7(4) . 2_655 ?
Cs1 P2 Cs1 130.58(6) 3 2_655 ?
B1 O1 P1 134.8(4) 2_654 . ?
B1 O1 Cs1 118.4(3) 2_654 4_544 ?
P1 O1 Cs1 93.60(17) . 4_544 ?
B1 O2 P1 131.9(4) 2_655 . ?
B1 O2 Cs1 85.8(3) 2_655 . ?
P1 O2 Cs1 139.4(2) . . ?
P1 O3 Cs1 138.8(3) . 4_545 ?
P1 O3 Cs1 114.1(3) . 4_544 ?
Cs1 O3 Cs1 89.58(9) 4_545 4_544 ?
P1 O3 H3 109.5 . . ?
Cs1 O3 H3 96.4 4_545 . ?
Cs1 O3 H3 102.7 4_544 . ?
B1 O4 P1 128.7(3) . . ?
B1 O4 Cs1 87.5(3) . 2_654 ?
P1 O4 Cs1 116.8(2) . 2_654 ?
B1 O4 Cs1 99.0(3) . 2_655 ?
P1 O4 Cs1 128.2(2) . 2_655 ?
Cs1 O4 Cs1 79.54(7) 2_654 2_655 ?
B1 O5 P2 127.3(4) . . ?
B1 O5 Cs1 111.2(3) . 2_655 ?
P2 O5 Cs1 115.1(3) . 2_655 ?
B1 O5 Cs1 91.3(3) . 2_654 ?
P2 O5 Cs1 116.4(3) . 2_654 ?
Cs1 O5 Cs1 84.44(8) 2_655 2_654 ?
P2 O7 Cs1 110.9(7) . 3 ?
P2 O7' O6' 55.4(5) . . ?
P2 O7' Cs1 134.9(7) . 4_644 ?
O6' O7' Cs1 85.1(6) . 4_644 ?
P2 O8 Cs1 120.0(6) . 3 ?
P2 O8 H8A 109.5 . . ?
Cs1 O8 H8A 129.8 3 . ?
O6' O6 P2 58.9(5) . . ?
O6' O6 Cs1 88.5(8) . 4_645 ?
P2 O6 Cs1 125.4(6) . 4_645 ?
O6' O6 Cs1 137.7(10) . 2_655 ?
P2 O6 Cs1 105.9(5) . 2_655 ?
Cs1 O6 Cs1 125.8(3) 4_645 2_655 ?
O6 O6' P2 82.1(7) . . ?
O6 O6' O7' 139.1(8) . . ?
P2 O6' O7' 61.9(5) . . ?
O6 O6' Cs1 72.7(8) . 4_645 ?
P2 O6' Cs1 127.9(5) . 4_645 ?
O7' O6' Cs1 144.8(6) . 4_645 ?
O6 O6' Cs1 152.3(7) . 4_644 ?
P2 O6' Cs1 125.0(5) . 4_644 ?
O7' O6' Cs1 67.8(5) . 4_644 ?
Cs1 O6' Cs1 84.32(14) 4_645 4_644 ?

loop_
_geom_bond_atom_site_label_1
_geom_bond_atom_site_label_2
_geom_bond_distance
_geom_bond_site_symmetry_2
_geom_bond_publ_flag
B1 O5 1.453(6) . ?
B1 O1 1.456(7) 2_655 ?
B1 O2 1.471(7) 2_654 ?
B1 O4 1.486(6) . ?
B1 Cs1 3.692(6) 2_654 ?
Cs1 O6 3.125(11) 4_654 ?
Cs1 O3 3.149(5) 4_554 ?
Cs1 O7' 3.159(11) 4_655 ?
Cs1 O8 3.165(11) 3_455 ?
Cs1 O3 3.208(5) 4 ?
Cs1 O6' 3.272(9) 4_654 ?
Cs1 O7 3.291(16) 3_455 ?
Cs1 O5 3.304(5) 2_654 ?
Cs1 O5 3.361(5) 2_655 ?
Cs1 O6' 3.398(9) 4_655 ?
Cs1 O6 3.421(12) 2_654 ?
Cs1 O4 3.444(4) 2_655 ?
P1 O3 1.490(4) . ?
P1 O1 1.541(4) . ?
P1 O2 1.541(4) . ?
P1 O4 1.558(3) . ?
P1 Cs1 4.0514(13) 4_544 ?
P2 O6' 1.439(6) . ?
P2 O8 1.524(7) . ?
P2 O5 1.537(4) . ?
P2 O7' 1.541(9) . ?
P2 O7 1.604(9) . ?
P2 O6 1.664(9) . ?
P2 Cs1 4.143(3) 3 ?
P2 Cs1 4.193(3) 2_655 ?
O1 B1 1.456(7) 2_654 ?
O1 Cs1 3.651(4) 4_544 ?
O2 B1 1.471(7) 2_655 ?
O3 Cs1 3.149(5) 4_545 ?
O3 Cs1 3.208(5) 4_544 ?
O3 H3 0.8400 . ?
O4 Cs1 3.444(4) 2_654 ?
O4 Cs1 3.556(4) 2_655 ?
O5 Cs1 3.304(5) 2_655 ?
O5 Cs1 3.361(5) 2_654 ?
O7 Cs1 3.291(16) 3 ?
O7' O6' 1.554(17) . ?
O7' Cs1 3.159(11) 4_644 ?
O8 Cs1 3.165(11) 3 ?
O8 H8A 0.8400 . ?
O6 O6' 1.057(16) . ?
O6 Cs1 3.125(11) 4_645 ?
O6 Cs1 3.421(12) 2_655 ?
O6' Cs1 3.272(9) 4_645 ?
O6' Cs1 3.398(9) 4_644 ?
